data_7249036
loop_
_publ_author_name
'Yu, Yi-Qi'
'Sun, Shang-Bin'
'Deng, Wen-Hao'
'Li, Jian'
'Lu, Zhi-Yi'
'He, Jia-Hui'
'Wang, Long-Sheng'
'Meng, Xiang-Gao'

_publ_section_title
;
 Synthesis, structures and luminescence of several coordination complexes
 based on \b-octamolybdate and Ag/Cu phosphine units
;
_journal_issue 32
_journal_name_full CrystEngComm
_journal_page_first 4329
_journal_page_last 4338
_journal_paper_doi 10.1039/D4CE00496E
_journal_volume 26
_journal_year 2024
_chemical_formula_moiety 'C108 H90 Ag4 Mo8 O26 P6, 6(C3 H7 N O)'
_chemical_formula_sum 'C126 H132 Ag4 Mo8 N6 O32 P6'
_chemical_formula_weight 3627.19
_space_group_crystal_system triclinic
_space_group_IT_number 2
_space_group_name_Hall '-P 1'
_space_group_name_H-M_alt 'P -1'
_atom_sites_solution_hydrogens geom
_atom_sites_solution_primary dual
_audit_creation_date 2024-02-29
_audit_creation_method
;
Olex2 1.5
(compiled 2021.12.09 svn.r5202d8cf for OlexSys, GUI svn.r6439)
;
_audit_update_record
;
2024-05-16 deposited with the CCDC.	2024-07-03 downloaded from the CCDC.
;
_cell_angle_alpha 106.8400(10)
_cell_angle_beta 92.6010(10)
_cell_angle_gamma 97.4600(10)
_cell_formula_units_Z 1
_cell_length_a 13.0333(5)
_cell_length_b 15.0730(6)
_cell_length_c 18.2889(7)
_cell_measurement_reflns_used 9945
_cell_measurement_temperature 200.00
_cell_measurement_theta_max 72.20
_cell_measurement_theta_min 3.96
_cell_volume 3396.6(2)
_computing_cell_refinement 'SAINT V8.40B (?, 2016)'
_computing_data_reduction 'SAINT V8.40B (?, 2016)'
_computing_molecular_graphics 'Olex2 1.5 (Dolomanov et al., 2009)'
_computing_publication_material 'Olex2 1.5 (Dolomanov et al., 2009)'
_computing_structure_refinement 'SHELXL 2014/7 (Sheldrick, 2015)'
_computing_structure_solution 'SHELXT 2014/5 (Sheldrick, 2014)'
_diffrn_ambient_temperature 200.00
_diffrn_measured_fraction_theta_full 0.996
_diffrn_measured_fraction_theta_max 0.793
_diffrn_measurement_device_type 'CCD area detector'
_diffrn_measurement_method 'phi and omega scans'
_diffrn_radiation_monochromator graphite
_diffrn_radiation_type MoK\a
_diffrn_radiation_wavelength 0.71073
_diffrn_reflns_av_R_equivalents 0.0557
_diffrn_reflns_av_unetI/netI 0.0557
_diffrn_reflns_Laue_measured_fraction_full 0.996
_diffrn_reflns_Laue_measured_fraction_max 0.793
_diffrn_reflns_limit_h_max 17
_diffrn_reflns_limit_h_min -17
_diffrn_reflns_limit_k_max 21
_diffrn_reflns_limit_k_min -19
_diffrn_reflns_limit_l_max 23
_diffrn_reflns_limit_l_min -23
_diffrn_reflns_number 48101
_diffrn_reflns_point_group_measured_fraction_full 0.996
_diffrn_reflns_point_group_measured_fraction_max 0.793
_diffrn_reflns_theta_full 25.242
_diffrn_reflns_theta_max 30.367
_diffrn_reflns_theta_min 2.047
_diffrn_source_current 3.56
_diffrn_source_power 0.24902200000000002
_diffrn_source_voltage 69.95
_exptl_absorpt_coefficient_mu 1.419
_exptl_absorpt_correction_T_max 0.736
_exptl_absorpt_correction_T_min 0.667
_exptl_absorpt_correction_type multi-scan
_exptl_absorpt_process_details 'blessing, Acta Cryst. 1995(A51) 33-38'
_exptl_crystal_colour 'clear light yellow'
_exptl_crystal_colour_lustre clear
_exptl_crystal_colour_modifier light
_exptl_crystal_colour_primary yellow
_exptl_crystal_density_diffrn 1.773
_exptl_crystal_description block
_exptl_crystal_F_000 1800
_exptl_crystal_size_max 0.31
_exptl_crystal_size_mid 0.28
_exptl_crystal_size_min 0.23
_refine_diff_density_max 1.734
_refine_diff_density_min -1.293
_refine_diff_density_rms 0.141
_refine_ls_extinction_coef 0.00802(12)
_refine_ls_extinction_expression Fc^*^=kFc[1+0.001xFc^2^\l^3^/sin(2\q)]^-1/4^
_refine_ls_extinction_method 'SHELXL-2014/7 (Sheldrick 2014'
_refine_ls_goodness_of_fit_ref 1.048
_refine_ls_hydrogen_treatment constr
_refine_ls_matrix_type full
_refine_ls_number_parameters 917
_refine_ls_number_reflns 16250
_refine_ls_number_restraints 282
_refine_ls_restrained_S_all 1.065
_refine_ls_R_factor_all 0.0494
_refine_ls_R_factor_gt 0.0425
_refine_ls_shift/su_max 0.008
_refine_ls_shift/su_mean 0.000
_refine_ls_structure_factor_coef Fsqd
_refine_ls_weighting_details 'w=1/[\s^2^(Fo^2^)+(0.0668P)^2^+2.6037P] where P=(Fo^2^+2Fc^2^)/3'
_refine_ls_weighting_scheme calc
_refine_ls_wR_factor_gt 0.1161
_refine_ls_wR_factor_ref 0.1200
_reflns_Friedel_coverage 0.000
_reflns_number_gt 14127
_reflns_number_total 16250
_reflns_threshold_expression 'I > 2\s(I)'
_cod_data_source_file d4ce00496e2.cif
_cod_data_source_block w
_cod_depositor_comments 'Adding full bibliography for 7249036--7249039.cif.'
_cod_database_code 7249036
_shelx_shelxl_version_number 2014/7
_shelx_space_group_comment
;
The symmetry employed for this shelxl refinement is uniquely defined
by the following loop, which should always be used as a source of
symmetry information in preference to the above space-group names.
They are only intended as comments.
;
_shelx_estimated_absorpt_t_max 0.736
_shelx_estimated_absorpt_t_min 0.667
_olex2_refinement_description
;
1. Fixed Uiso
 At 1.2 times of:
  All C(H) groups
 At 1.5 times of:
  All C(H,H,H) groups
2. Restrained distances
 N1S-C1S = N1S-C2S = N1S-C3S
 1.45 with sigma of 0.01
 N2S-C4S = N2S-C5S = N2S-C6S
 1.45 with sigma of 0.01
 N2S'-C4S' = N2S'-C5S' = N2S'-C6S'
 1.45 with sigma of 0.01
 N3S-C8S = N3S-C9S = N3S-C7S
 1.45 with sigma of 0.01
 N3S'-C8S' = N3S'-C9S' = N3S'-C7S'
 1.45 with sigma of 0.01
 C1S-O1S = C4S-O2S = C4S'-O2S' = C7S-O3S = C7S'-O3S'
 1.2 with sigma of 0.01
 N1S-O1S = N3S-O3S = N2S-O2S = N2S'-O2S' = N3S'-O3S'
 2.1 with sigma of 0.01
 C7S'-C8S' \\sim C7S'-C9S' \\sim C8S'-C9S'
 with sigma of 0.01
3. Restrained planarity
 N3S, O3S, C7S, C8S, C9S
 with sigma of 0.1
 N3S', O3S', C7S', C8S', C9S'
 with sigma of 0.1
4. Rigid bond restraints
 N2S, O2S, C4S, C5S, C6S
 with sigma for 1-2 distances of 0.01 and sigma for 1-3 distances of 0.01
 N2S', O2S', C4S', C5S', C6S'
 with sigma for 1-2 distances of 0.01 and sigma for 1-3 distances of 0.01
 N3S, O3S, C7S, C8S, C9S
 with sigma for 1-2 distances of 0.01 and sigma for 1-3 distances of 0.01
 N3S', O3S', C7S', C8S', C9S'
 with sigma for 1-2 distances of 0.01 and sigma for 1-3 distances of 0.01
5. Uiso/Uaniso restraints and constraints
N2S \\sim O2S \\sim C4S \\sim C5S \\sim C6S: within 2A with sigma of 0.01 and
sigma for terminal atoms of 0.02 within 2A
N2S' \\sim O2S' \\sim C4S' \\sim C5S' \\sim C6S': within 2A with sigma of 0.01
and sigma for terminal atoms of 0.02 within 2A
N3S \\sim O3S \\sim C7S \\sim C8S \\sim C9S: within 2A with sigma of 0.01 and
sigma for terminal atoms of 0.02 within 2A
N3S' \\sim O3S' \\sim C7S' \\sim C8S' \\sim C9S': within 2A with sigma of 0.01
and sigma for terminal atoms of 0.02 within 2A
Uanis(N2S) \\sim Ueq, Uanis(O2S) \\sim Ueq, Uanis(C4S) \\sim Ueq, Uanis(C5S)
\\sim Ueq, Uanis(C6S) \\sim Ueq: with sigma of 0.01 and sigma for terminal
atoms of 0.02
Uanis(N2S') \\sim Ueq, Uanis(O2S') \\sim Ueq, Uanis(C4S') \\sim Ueq,
Uanis(C5S') \\sim Ueq, Uanis(C6S') \\sim Ueq: with sigma of 0.01 and sigma for
terminal atoms of 0.02
Uanis(N3S) \\sim Ueq, Uanis(O3S) \\sim Ueq, Uanis(C7S) \\sim Ueq, Uanis(C8S)
\\sim Ueq, Uanis(C9S) \\sim Ueq: with sigma of 0.01 and sigma for terminal
atoms of 0.02
Uanis(N3S') \\sim Ueq, Uanis(O3S') \\sim Ueq, Uanis(C7S') \\sim Ueq,
Uanis(C8S') \\sim Ueq, Uanis(C9S') \\sim Ueq: with sigma of 0.01 and sigma for
terminal atoms of 0.02
Uanis(O3S') = Uanis(O3S)
6. Others
 Sof(O2S')=Sof(N2S')=Sof(C4S')=Sof(H4S')=Sof(C5S')=Sof(H5SD)=Sof(H5SE)=
 Sof(H5SF)=Sof(C6S')=Sof(H6SD)=Sof(H6SE)=Sof(H6SF)=1-FVAR(1)
 Sof(O2S)=Sof(N2S)=Sof(C4S)=Sof(H4S)=Sof(C5S)=Sof(H5SA)=Sof(H5SB)=Sof(H5SC)=
 Sof(C6S)=Sof(H6SA)=Sof(H6SB)=Sof(H6SC)=FVAR(1)
 Sof(O3S')=Sof(N3S')=Sof(C7S')=Sof(H7S')=Sof(C8S')=Sof(H8SD)=Sof(H8SE)=
 Sof(H8SF)=Sof(C9S')=Sof(H9SD)=Sof(H9SE)=Sof(H9SF)=1-FVAR(2)
 Sof(O3S)=Sof(N3S)=Sof(C7S)=Sof(H7S)=Sof(C8S)=Sof(H8SA)=Sof(H8SB)=Sof(H8SC)=
 Sof(C9S)=Sof(H9SA)=Sof(H9SB)=Sof(H9SC)=FVAR(2)
7.a Aromatic/amide H refined with riding coordinates:
 C112(H112), C113(H113), C114(H114), C115(H115), C116(H116), C122(H122),
 C123(H123), C124(H124), C125(H125), C126(H126), C132(H132), C133(H133),
 C134(H134), C135(H135), C136(H136), C212(H212), C213(H213), C214(H214),
 C215(H215), C216(H216), C222(H222), C223(H223), C224(H224), C225(H225),
 C226(H226), C232(H232), C233(H233), C234(H234), C235(H235), C236(H236),
 C312(H312), C313(H313), C314(H314), C315(H315), C316(H316), C322(H322),
 C323(H323), C324(H324), C325(H325), C326(H326), C332(H332), C333(H333),
 C334(H334), C335(H335), C336(H336), C1S(H1S), C4S(H4S), C4S'(H4S'), C7S(H7S),
 C7S'(H7S')
7.b Idealised Me refined as rotating group:
 C2S(H2SA,H2SB,H2SC), C3S(H3SA,H3SB,H3SC), C5S(H5SA,H5SB,H5SC), C6S(H6SA,H6SB,
 H6SC), C5S'(H5SD,H5SE,H5SF), C6S'(H6SD,H6SE,H6SF), C8S(H8SA,H8SB,H8SC),
 C9S(H9SA,H9SB,H9SC), C8S'(H8SD,H8SE,H8SF), C9S'(H9SD,H9SE,H9SF)
;
_olex2_submission_special_instructions 'No special instructions were received'

loop_
_space_group_symop_operation_xyz
'x, y, z'
'-x, -y, -z'

loop_
_atom_site_label
_atom_site_type_symbol
_atom_site_fract_x
_atom_site_fract_y
_atom_site_fract_z
_atom_site_U_iso_or_equiv
_atom_site_adp_type
_atom_site_occupancy
_atom_site_site_symmetry_order
_atom_site_calc_flag
_atom_site_refinement_flags_posn
_atom_site_refinement_flags_adp
_atom_site_refinement_flags_occupancy
_atom_site_disorder_assembly
_atom_site_disorder_group
Ag1 Ag 0.35786(2) 0.23784(2) 0.45493(2) 0.04329(4) Uani 1 1 d . . . . .
Ag2 Ag 0.72760(2) 0.24634(2) 0.78655(2) 0.02895(3) Uani 1 1 d . . . . .
Mo1 Mo 0.61432(2) 0.16602(2) 0.40288(2) 0.02370(3) Uani 1 1 d . . . . .
Mo2 Mo 0.41482(2) 0.00025(2) 0.35463(2) 0.02097(3) Uani 1 1 d . . . . .
Mo3 Mo 0.37669(2) 0.02701(2) 0.53237(2) 0.01917(3) Uani 1 1 d . . . . .
Mo4 Mo 0.57513(2) 0.18849(2) 0.58121(2) 0.02200(3) Uani 1 1 d . . . . .
O1 O 0.52459(10) 0.24062(8) 0.40585(7) 0.0334(3) Uani 1 1 d . . . . .
O2 O 0.71168(11) 0.20291(10) 0.35623(8) 0.0445(4) Uani 1 1 d . . . . .
O3 O 0.33682(10) 0.08606(8) 0.36521(7) 0.0316(3) Uani 1 1 d . . . . .
O4 O 0.36804(10) -0.08386(8) 0.27074(7) 0.0351(3) Uani 1 1 d . . . . .
O5 O 0.30032(10) 0.10984(8) 0.53040(7) 0.0332(3) Uani 1 1 d . . . . .
O6 O 0.31044(9) -0.04429(8) 0.58045(7) 0.0313(3) Uani 1 1 d . . . . .
O7 O 0.48668(11) 0.26065(8) 0.57575(7) 0.0341(3) Uani 1 1 d . . . . .
O8 O 0.65110(11) 0.24330(8) 0.66498(7) 0.0351(3) Uani 1 1 d . . . . .
O9 O 0.53633(10) 0.05838(8) 0.32652(6) 0.0289(3) Uani 1 1 d . . . . .
O10 O 0.34579(9) -0.05799(7) 0.42950(6) 0.0250(3) Uani 1 1 d . . . . .
O11 O 0.47985(9) 0.09630(7) 0.61681(6) 0.0256(3) Uani 1 1 d . . . . .
O12 O 0.66657(9) 0.21126(8) 0.50883(7) 0.0306(3) Uani 1 1 d . . . . .
O13 O 0.50242(8) 0.07615(7) 0.47316(6) 0.0220(3) Uani 1 1 d . . . . .
P1 P 0.26203(3) 0.36420(3) 0.48885(3) 0.02698(11) Uani 1 1 d . . . . .
P2 P 0.62510(3) 0.35138(3) 0.86955(3) 0.02827(11) Uani 1 1 d . . . . .
P3 P 0.90734(3) 0.22536(3) 0.80072(3) 0.02966(11) Uani 1 1 d . . . . .
C111 C 0.25288(14) 0.42135(12) 0.41452(10) 0.0310(4) Uani 1 1 d . . . . .
C112 C 0.22593(19) 0.36397(15) 0.33979(12) 0.0474(6) Uani 1 1 d . . . . .
H112 H 0.2157 0.2978 0.3294 0.057 Uiso 1 1 calc R U . . .
C113 C 0.2138(2) 0.40277(18) 0.28007(13) 0.0604(8) Uani 1 1 d . . . . .
H113 H 0.1928 0.3631 0.2295 0.072 Uiso 1 1 calc R U . . .
C114 C 0.2321(2) 0.49922(17) 0.29437(13) 0.0562(7) Uani 1 1 d . . . . .
H114 H 0.2260 0.5260 0.2536 0.067 Uiso 1 1 calc R U . . .
C115 C 0.25964(19) 0.55601(15) 0.36888(13) 0.0504(6) Uani 1 1 d . . . . .
H115 H 0.2717 0.6222 0.3792 0.060 Uiso 1 1 calc R U . . .
C116 C 0.26973(16) 0.51739(12) 0.42834(11) 0.0377(5) Uani 1 1 d . . . . .
H116 H 0.2884 0.5573 0.4792 0.045 Uiso 1 1 calc R U . . .
C121 C 0.12661(15) 0.33268(12) 0.50458(11) 0.0339(5) Uani 1 1 d . . . . .
C122 C 0.04709(17) 0.37666(16) 0.48494(15) 0.0571(6) Uani 1 1 d . . . . .
H122 H 0.0625 0.4266 0.4633 0.068 Uiso 1 1 calc R U . . .
C123 C -0.05340(19) 0.34854(19) 0.49652(18) 0.0707(8) Uani 1 1 d . . . . .
H123 H -0.1070 0.3798 0.4835 0.085 Uiso 1 1 calc R U . . .
C124 C -0.07799(18) 0.27571(18) 0.52673(14) 0.0564(7) Uani 1 1 d . . . . .
H124 H -0.1481 0.2560 0.5339 0.068 Uiso 1 1 calc R U . . .
C125 C -0.00023(17) 0.23205(15) 0.54635(13) 0.0484(6) Uani 1 1 d . . . . .
H125 H -0.0166 0.1820 0.5676 0.058 Uiso 1 1 calc R U . . .
C126 C 0.10214(16) 0.25967(13) 0.53570(11) 0.0391(5) Uani 1 1 d . . . . .
H126 H 0.1554 0.2287 0.5497 0.047 Uiso 1 1 calc R U . . .
C131 C 0.31860(14) 0.45793(12) 0.57366(10) 0.0307(4) Uani 1 1 d . . . . .
C132 C 0.25988(17) 0.51457(15) 0.62379(12) 0.0425(6) Uani 1 1 d . . . . .
H132 H 0.1862 0.5020 0.6165 0.051 Uiso 1 1 calc R U . . .
C133 C 0.3082(2) 0.58907(17) 0.68414(13) 0.0537(7) Uani 1 1 d . . . . .
H133 H 0.2677 0.6280 0.7178 0.064 Uiso 1 1 calc R U . . .
C134 C 0.4154(2) 0.60682(17) 0.69540(13) 0.0560(7) Uani 1 1 d . . . . .
H134 H 0.4485 0.6581 0.7368 0.067 Uiso 1 1 calc R U . . .
C135 C 0.47477(19) 0.55002(17) 0.64645(13) 0.0519(7) Uani 1 1 d . . . . .
H135 H 0.5484 0.5623 0.6544 0.062 Uiso 1 1 calc R U . . .
C136 C 0.42647(16) 0.47534(14) 0.58591(11) 0.0402(5) Uani 1 1 d . . . . .
H136 H 0.4671 0.4360 0.5527 0.048 Uiso 1 1 calc R U . . .
C211 C 0.62010(14) 0.32457(13) 0.96024(10) 0.0320(5) Uani 1 1 d . . . . .
C212 C 0.64040(16) 0.39178(14) 1.03139(11) 0.0378(5) Uani 1 1 d . . . . .
H212 H 0.6543 0.4562 1.0344 0.045 Uiso 1 1 calc R U . . .
C213 C 0.64056(18) 0.36581(16) 1.09785(12) 0.0480(6) Uani 1 1 d . . . . .
H213 H 0.6555 0.4123 1.1462 0.058 Uiso 1 1 calc R U . . .
C214 C 0.61916(19) 0.27282(16) 1.09419(13) 0.0511(6) Uani 1 1 d . . . . .
H214 H 0.6194 0.2554 1.1401 0.061 Uiso 1 1 calc R U . . .
C215 C 0.5974(2) 0.20493(16) 1.02453(14) 0.0592(7) Uani 1 1 d . . . . .
H215 H 0.5814 0.1409 1.0224 0.071 Uiso 1 1 calc R U . . .
C216 C 0.59879(19) 0.23034(14) 0.95667(12) 0.0486(6) Uani 1 1 d . . . . .
H216 H 0.5852 0.1835 0.9084 0.058 Uiso 1 1 calc R U . . .
C221 C 0.49024(13) 0.35059(12) 0.83821(10) 0.0315(5) Uani 1 1 d . . . . .
C222 C 0.46821(16) 0.35208(14) 0.76335(12) 0.0401(5) Uani 1 1 d . . . . .
H222 H 0.5217 0.3496 0.7296 0.048 Uiso 1 1 calc R U . . .
C223 C 0.36743(17) 0.35720(15) 0.73845(13) 0.0461(6) Uani 1 1 d . . . . .
H223 H 0.3525 0.3596 0.6878 0.055 Uiso 1 1 calc R U . . .
C224 C 0.28905(16) 0.35882(15) 0.78665(13) 0.0451(6) Uani 1 1 d . . . . .
H224 H 0.2202 0.3619 0.7692 0.054 Uiso 1 1 calc R U . . .
C225 C 0.31109(16) 0.35597(15) 0.86097(13) 0.0454(6) Uani 1 1 d . . . . .
H225 H 0.2572 0.3568 0.8944 0.054 Uiso 1 1 calc R U . . .
C226 C 0.41116(15) 0.35190(14) 0.88615(12) 0.0388(5) Uani 1 1 d . . . . .
H226 H 0.4259 0.3500 0.9370 0.047 Uiso 1 1 calc R U . . .
C231 C 0.68063(14) 0.47508(13) 0.89504(10) 0.0311(5) Uani 1 1 d . . . . .
C232 C 0.61937(17) 0.54562(14) 0.90115(12) 0.0413(5) Uani 1 1 d . . . . .
H232 H 0.5459 0.5301 0.8926 0.050 Uiso 1 1 calc R U . . .
C233 C 0.6657(2) 0.63873(15) 0.91979(13) 0.0500(6) Uani 1 1 d . . . . .
H233 H 0.6237 0.6868 0.9247 0.060 Uiso 1 1 calc R U . . .
C234 C 0.7723(2) 0.66148(16) 0.93117(12) 0.0513(7) Uani 1 1 d . . . . .
H234 H 0.8034 0.7252 0.9437 0.062 Uiso 1 1 calc R U . . .
C235 C 0.83360(18) 0.59296(16) 0.92460(12) 0.0498(6) Uani 1 1 d . . . . .
H235 H 0.9070 0.6093 0.9326 0.060 Uiso 1 1 calc R U . . .
C236 C 0.78882(16) 0.49971(14) 0.90625(11) 0.0394(5) Uani 1 1 d . . . . .
H236 H 0.8318 0.4523 0.9013 0.047 Uiso 1 1 calc R U . . .
C311 C 0.96466(14) 0.14443(13) 0.72496(11) 0.0329(5) Uani 1 1 d . . . . .
C312 C 0.89870(17) 0.07016(15) 0.67368(13) 0.0460(6) Uani 1 1 d . . . . .
H312 H 0.8262 0.0628 0.6791 0.055 Uiso 1 1 calc R U . . .
C313 C 0.9387(2) 0.00658(18) 0.61434(14) 0.0574(7) Uani 1 1 d . . . . .
H313 H 0.8940 -0.0451 0.5803 0.069 Uiso 1 1 calc R U . . .
C314 C 1.0432(2) 0.01906(17) 0.60544(14) 0.0571(7) Uani 1 1 d . . . . .
H314 H 1.0702 -0.0231 0.5641 0.069 Uiso 1 1 calc R U . . .
C315 C 1.10883(17) 0.09186(16) 0.65569(13) 0.0486(6) Uani 1 1 d . . . . .
H315 H 1.1812 0.0988 0.6499 0.058 Uiso 1 1 calc R U . . .
C316 C 1.06968(15) 0.15547(14) 0.71497(12) 0.0404(5) Uani 1 1 d . . . . .
H316 H 1.1152 0.2067 0.7488 0.048 Uiso 1 1 calc R U . . .
C321 C 0.98542(14) 0.33936(13) 0.81347(11) 0.0328(5) Uani 1 1 d . . . . .
C322 C 1.04085(15) 0.39283(14) 0.88243(12) 0.0406(5) Uani 1 1 d . . . . .
H322 H 1.0455 0.3676 0.9242 0.049 Uiso 1 1 calc R U . . .
C323 C 1.08933(18) 0.48310(16) 0.89006(15) 0.0530(7) Uani 1 1 d . . . . .
H323 H 1.1265 0.5194 0.9374 0.064 Uiso 1 1 calc R U . . .
C324 C 1.08422(18) 0.52045(16) 0.83025(16) 0.0557(7) Uani 1 1 d . . . . .
H324 H 1.1174 0.5824 0.8362 0.067 Uiso 1 1 calc R U . . .
C325 C 1.03077(19) 0.46790(16) 0.76155(15) 0.0561(7) Uani 1 1 d . . . . .
H325 H 1.0281 0.4933 0.7198 0.067 Uiso 1 1 calc R U . . .
C326 C 0.98067(18) 0.37770(15) 0.75298(13) 0.0470(6) Uani 1 1 d . . . . .
H326 H 0.9431 0.3421 0.7056 0.056 Uiso 1 1 calc R U . . .
C331 C 0.93750(15) 0.19640(13) 0.88876(11) 0.0363(5) Uani 1 1 d . . . . .
C332 C 0.88583(18) 0.23449(16) 0.95203(12) 0.0459(6) Uani 1 1 d . . . . .
H332 H 0.8357 0.2738 0.9482 0.055 Uiso 1 1 calc R U . . .
C333 C 0.9057(2) 0.21650(18) 1.02074(13) 0.0566(7) Uani 1 1 d . . . . .
H333 H 0.8701 0.2439 1.0639 0.068 Uiso 1 1 calc R U . . .
C334 C 0.9772(2) 0.15876(19) 1.02657(13) 0.0603(7) Uani 1 1 d . . . . .
H334 H 0.9911 0.1465 1.0739 0.072 Uiso 1 1 calc R U . . .
C335 C 1.0289(2) 0.11838(18) 0.96372(15) 0.0627(7) Uani 1 1 d . . . . .
H335 H 1.0769 0.0772 0.9675 0.075 Uiso 1 1 calc R U . . .
C336 C 1.01051(17) 0.13827(15) 0.89495(13) 0.0468(6) Uani 1 1 d . . . . .
H336 H 1.0476 0.1123 0.8523 0.056 Uiso 1 1 calc R U . . .
O1S O 1.1345(3) 0.7166(2) 0.79017(17) 0.2306(18) Uani 1 1 d D . . . .
N1S N 1.0901(2) 0.82229(16) 0.74647(15) 0.1104(11) Uani 1 1 d D . . . .
C1S C 1.0743(3) 0.7290(2) 0.7430(2) 0.1098(16) Uani 1 1 d D . . . .
H1S H 1.0243 0.6820 0.7090 0.132 Uiso 1 1 calc R U . . .
C2S C 1.1541(6) 0.8987(4) 0.8004(3) 0.354(4) Uani 1 1 d D . . . .
H2SA H 1.1228 0.9140 0.8494 0.530 Uiso 1 1 calc R U . . .
H2SB H 1.1608 0.9534 0.7812 0.530 Uiso 1 1 calc R U . . .
H2SC H 1.2230 0.8816 0.8079 0.530 Uiso 1 1 calc R U . . .
C3S C 1.0337(4) 0.8435(4) 0.6868(2) 0.198(2) Uani 1 1 d D . . . .
H3SA H 1.0202 0.7879 0.6417 0.297 Uiso 1 1 calc R U . . .
H3SB H 1.0744 0.8949 0.6733 0.297 Uiso 1 1 calc R U . . .
H3SC H 0.9675 0.8621 0.7043 0.297 Uiso 1 1 calc R U . . .
O2S O 0.5693(5) 0.0080(3) 0.0829(2) 0.102(2) Uani 0.359(2) 1 d D U P A 1
N2S N 0.6412(3) -0.0769(2) 0.14281(16) 0.0303(9) Uani 0.359(2) 1 d D U P A 1
C4S C 0.5787(4) -0.0079(3) 0.1417(2) 0.0428(12) Uani 0.359(2) 1 d D U P A 1
H4S H 0.5464 0.0235 0.1854 0.051 Uiso 0.359(2) 1 calc R U P A 1
C5S C 0.6897(4) -0.1281(4) 0.0786(3) 0.0472(15) Uani 0.359(2) 1 d D U P A 1
H5SA H 0.6382 -0.1778 0.0446 0.071 Uiso 0.359(2) 1 calc R U P A 1
H5SB H 0.7458 -0.1560 0.0967 0.071 Uiso 0.359(2) 1 calc R U P A 1
H5SC H 0.7183 -0.0855 0.0505 0.071 Uiso 0.359(2) 1 calc R U P A 1
C6S C 0.6501(4) -0.1027(3) 0.21373(19) 0.0255(10) Uani 0.359(2) 1 d D U P A 1
H6SA H 0.6637 -0.0458 0.2576 0.038 Uiso 0.359(2) 1 calc R U P A 1
H6SB H 0.7073 -0.1391 0.2125 0.038 Uiso 0.359(2) 1 calc R U P A 1
H6SC H 0.5851 -0.1405 0.2185 0.038 Uiso 0.359(2) 1 calc R U P A 1
O2S' O 0.6926(5) -0.1003(4) 0.0136(2) 0.191(2) Uani 0.641(2) 1 d D U P A 2
N2S' N 0.6561(4) -0.0659(3) 0.1311(2) 0.2162(19) Uani 0.641(2) 1 d D U P A 2
C4S' C 0.7046(6) -0.1258(4) 0.0693(3) 0.2131(19) Uani 0.641(2) 1 d D U P A 2
H4S' H 0.7397 -0.1762 0.0725 0.256 Uiso 0.641(2) 1 calc R U P A 2
C5S' C 0.5970(5) 0.0117(4) 0.1449(5) 0.194(3) Uani 0.641(2) 1 d D U P A 2
H5SD H 0.6069 0.0425 0.1048 0.291 Uiso 0.641(2) 1 calc R U P A 2
H5SE H 0.6212 0.0569 0.1950 0.291 Uiso 0.641(2) 1 calc R U P A 2
H5SF H 0.5232 -0.0118 0.1442 0.291 Uiso 0.641(2) 1 calc R U P A 2
C6S' C 0.6563(8) -0.0914(5) 0.2024(3) 0.200(3) Uani 0.641(2) 1 d D U P A 2
H6SD H 0.6437 -0.1598 0.1904 0.300 Uiso 0.641(2) 1 calc R U P A 2
H6SE H 0.6015 -0.0646 0.2326 0.300 Uiso 0.641(2) 1 calc R U P A 2
H6SF H 0.7239 -0.0669 0.2319 0.300 Uiso 0.641(2) 1 calc R U P A 2
O3S O 0.8473(3) 0.8269(2) 0.8121(3) 0.1444(14) Uani 0.727(2) 1 d D U P B 1
N3S N 0.72160(19) 0.90562(16) 0.84776(17) 0.0623(8) Uani 0.727(2) 1 d D U P B 1
C7S C 0.8236(3) 0.8980(3) 0.8338(3) 0.0983(15) Uani 0.727(2) 1 d D U P B 1
H7S H 0.8734 0.9527 0.8425 0.118 Uiso 0.727(2) 1 calc R U P B 1
C8S C 0.7027(4) 1.0024(2) 0.8834(2) 0.0792(13) Uani 0.727(2) 1 d D U P B 1
H8SA H 0.7662 1.0399 0.9132 0.119 Uiso 0.727(2) 1 calc R U P B 1
H8SB H 0.6467 1.0020 0.9174 0.119 Uiso 0.727(2) 1 calc R U P B 1
H8SC H 0.6825 1.0297 0.8434 0.119 Uiso 0.727(2) 1 calc R U P B 1
C9S C 0.6367(3) 0.8334(2) 0.8064(2) 0.0614(10) Uani 0.727(2) 1 d D U P B 1
H9SA H 0.6175 0.8435 0.7573 0.092 Uiso 0.727(2) 1 calc R U P B 1
H9SB H 0.5767 0.8365 0.8369 0.092 Uiso 0.727(2) 1 calc R U P B 1
H9SC H 0.6587 0.7716 0.7970 0.092 Uiso 0.727(2) 1 calc R U P B 1
O3S' O 0.7509(7) 0.8615(3) 0.9255(3) 0.1444(14) Uani 0.273(2) 1 d D U P B 2
N3S' N 0.7234(4) 0.9412(3) 0.8532(2) 0.176(2) Uani 0.273(2) 1 d D U P B 2
C7S' C 0.7964(4) 0.9240(3) 0.9088(3) 0.1661(19) Uani 0.273(2) 1 d D U P B 2
H7S' H 0.8646 0.9560 0.9270 0.199 Uiso 0.273(2) 1 calc R U P B 2
C8S' C 0.7534(4) 1.0147(3) 0.8195(3) 0.192(3) Uani 0.273(2) 1 d D U P B 2
H8SD H 0.6912 1.0371 0.8038 0.287 Uiso 0.273(2) 1 calc R U P B 2
H8SE H 0.7912 0.9905 0.7745 0.287 Uiso 0.273(2) 1 calc R U P B 2
H8SF H 0.7982 1.0666 0.8571 0.287 Uiso 0.273(2) 1 calc R U P B 2
C9S' C 0.6254(4) 0.8795(4) 0.8293(4) 0.178(4) Uani 0.273(2) 1 d D U P B 2
H9SD H 0.6149 0.8582 0.7732 0.268 Uiso 0.273(2) 1 calc R U P B 2
H9SE H 0.5687 0.9133 0.8501 0.268 Uiso 0.273(2) 1 calc R U P B 2
H9SF H 0.6261 0.8252 0.8485 0.268 Uiso 0.273(2) 1 calc R U P B 2

loop_
_atom_site_aniso_label
_atom_site_aniso_U_11
_atom_site_aniso_U_22
_atom_site_aniso_U_33
_atom_site_aniso_U_23
_atom_site_aniso_U_13
_atom_site_aniso_U_12
Ag1 0.04526(8) 0.03353(6) 0.05651(8) 0.01444(6) 0.01028(7) 0.02112(5)
Ag2 0.02246(6) 0.03242(6) 0.02761(6) 0.00185(5) 0.00171(5) 0.00499(5)
Mo1 0.02202(6) 0.02204(5) 0.02974(6) 0.01322(4) 0.00677(5) -0.00129(5)
Mo2 0.02236(6) 0.01783(5) 0.02287(6) 0.00778(4) 0.00028(5) 0.00016(5)
Mo3 0.01517(5) 0.01918(5) 0.02494(6) 0.00832(4) 0.00605(5) 0.00341(4)
Mo4 0.02641(6) 0.01500(5) 0.02343(6) 0.00600(4) 0.00025(5) -0.00106(5)
O1 0.0356(6) 0.0290(5) 0.0393(6) 0.0160(4) 0.0076(5) 0.0034(5)
O2 0.0410(7) 0.0455(6) 0.0560(7) 0.0288(5) 0.0162(6) 0.0025(6)
O3 0.0296(6) 0.0279(5) 0.0385(6) 0.0137(4) 0.0004(5) 0.0014(5)
O4 0.0419(7) 0.0276(5) 0.0325(6) 0.0079(4) -0.0050(5) -0.0020(5)
O5 0.0268(6) 0.0346(6) 0.0411(6) 0.0132(5) 0.0092(5) 0.0088(5)
O6 0.0247(6) 0.0321(5) 0.0402(6) 0.0140(4) 0.0093(5) 0.0059(5)
O7 0.0443(7) 0.0243(5) 0.0342(6) 0.0098(4) 0.0032(5) 0.0045(5)
O8 0.0432(7) 0.0245(5) 0.0338(6) 0.0088(4) -0.0063(5) -0.0051(5)
O9 0.0337(6) 0.0273(5) 0.0277(5) 0.0116(4) 0.0068(5) 0.0023(5)
O10 0.0206(5) 0.0241(5) 0.0297(5) 0.0098(4) -0.0003(4) -0.0017(4)
O11 0.0301(6) 0.0211(4) 0.0258(5) 0.0067(4) 0.0057(4) 0.0039(4)
O12 0.0282(6) 0.0252(5) 0.0366(6) 0.0114(4) 0.0004(5) -0.0060(5)
O13 0.0198(5) 0.0213(4) 0.0257(5) 0.0084(4) 0.0067(4) 0.0012(4)
P1 0.0252(2) 0.02357(16) 0.0358(2) 0.01283(14) 0.00797(16) 0.00575(15)
P2 0.02431(19) 0.03071(19) 0.02769(19) 0.00501(16) 0.00402(16) 0.00450(16)
P3 0.02220(19) 0.0325(2) 0.0323(2) 0.00662(16) 0.00349(17) 0.00371(17)
C111 0.0318(8) 0.0300(7) 0.0345(8) 0.0142(6) 0.0091(7) 0.0033(7)
C112 0.0638(13) 0.0375(9) 0.0383(10) 0.0085(8) 0.0048(10) 0.0049(10)
C113 0.0776(16) 0.0674(14) 0.0340(10) 0.0139(9) 0.0002(11) 0.0081(13)
C114 0.0632(14) 0.0659(11) 0.0520(10) 0.0373(8) 0.0065(10) 0.0084(11)
C115 0.0538(13) 0.0437(9) 0.0616(11) 0.0325(7) 0.0016(10) -0.0018(9)
C116 0.0423(10) 0.0303(7) 0.0425(9) 0.0174(6) 0.0019(8) -0.0023(8)
C121 0.0328(9) 0.0300(7) 0.0404(9) 0.0121(6) 0.0090(7) 0.0038(7)
C122 0.0370(11) 0.0597(10) 0.0937(14) 0.0479(9) 0.0159(10) 0.0148(9)
C123 0.0326(11) 0.0823(14) 0.1159(18) 0.0540(12) 0.0128(12) 0.0177(10)
C124 0.0311(10) 0.0665(13) 0.0717(13) 0.0243(10) 0.0135(10) -0.0040(10)
C125 0.0456(11) 0.0490(10) 0.0536(10) 0.0237(8) 0.0140(9) -0.0050(9)
C126 0.0363(10) 0.0395(8) 0.0469(9) 0.0211(7) 0.0066(8) 0.0048(8)
C131 0.0328(9) 0.0288(7) 0.0349(8) 0.0155(6) 0.0070(7) 0.0048(7)
C132 0.0385(10) 0.0486(10) 0.0415(10) 0.0139(8) 0.0066(8) 0.0080(9)
C133 0.0650(14) 0.0501(11) 0.0422(11) 0.0047(9) 0.0152(10) 0.0117(11)
C134 0.0660(15) 0.0491(12) 0.0439(11) 0.0064(9) 0.0075(11) -0.0066(11)
C135 0.0433(11) 0.0553(12) 0.0488(11) 0.0096(10) 0.0040(10) -0.0083(10)
C136 0.0370(10) 0.0403(9) 0.0426(9) 0.0131(7) 0.0080(8) -0.0002(8)
C211 0.0253(8) 0.0344(8) 0.0352(8) 0.0084(7) 0.0045(7) 0.0048(7)
C212 0.0404(10) 0.0353(8) 0.0355(9) 0.0085(7) 0.0046(8) 0.0025(8)
C213 0.0518(12) 0.0526(11) 0.0358(10) 0.0098(8) 0.0020(9) 0.0029(10)
C214 0.0551(12) 0.0600(11) 0.0481(10) 0.0278(8) 0.0185(9) 0.0126(10)
C215 0.0840(17) 0.0435(10) 0.0560(12) 0.0234(8) 0.0174(12) 0.0073(11)
C216 0.0676(14) 0.0351(9) 0.0417(10) 0.0096(8) 0.0104(10) 0.0047(10)
C221 0.0235(8) 0.0330(8) 0.0346(8) 0.0049(7) 0.0041(7) 0.0036(7)
C222 0.0345(9) 0.0466(10) 0.0400(9) 0.0124(8) 0.0069(8) 0.0087(8)
C223 0.0392(10) 0.0560(11) 0.0468(10) 0.0209(8) -0.0038(9) 0.0101(9)
C224 0.0260(9) 0.0437(9) 0.0649(12) 0.0166(9) -0.0039(9) 0.0047(8)
C225 0.0308(9) 0.0470(10) 0.0601(12) 0.0167(9) 0.0137(9) 0.0071(8)
C226 0.0342(9) 0.0431(9) 0.0377(9) 0.0093(7) 0.0058(8) 0.0062(8)
C231 0.0322(8) 0.0349(8) 0.0250(7) 0.0072(6) 0.0079(7) 0.0028(7)
C232 0.0401(10) 0.0379(9) 0.0466(10) 0.0134(8) 0.0086(8) 0.0054(8)
C233 0.0635(14) 0.0358(9) 0.0529(11) 0.0162(8) 0.0129(10) 0.0051(9)
C234 0.0661(14) 0.0416(10) 0.0401(10) 0.0102(8) 0.0071(10) -0.0096(10)
C235 0.0424(11) 0.0579(12) 0.0425(10) 0.0136(9) -0.0019(9) -0.0114(10)
C236 0.0353(9) 0.0423(9) 0.0364(9) 0.0084(7) 0.0013(8) -0.0009(8)
C311 0.0271(8) 0.0331(8) 0.0381(9) 0.0085(7) 0.0078(7) 0.0064(7)
C312 0.0337(10) 0.0474(11) 0.0484(11) 0.0032(9) 0.0033(9) 0.0009(9)
C313 0.0561(13) 0.0533(12) 0.0488(12) -0.0065(11) 0.0056(11) 0.0071(11)
C314 0.0698(14) 0.0591(12) 0.0437(11) 0.0069(10) 0.0179(10) 0.0294(10)
C315 0.0369(10) 0.0598(11) 0.0551(11) 0.0201(9) 0.0184(9) 0.0170(9)
C316 0.0318(9) 0.0445(10) 0.0447(10) 0.0119(8) 0.0106(8) 0.0058(8)
C321 0.0242(8) 0.0348(8) 0.0381(9) 0.0081(7) 0.0055(7) 0.0053(7)
C322 0.0321(9) 0.0420(9) 0.0463(10) 0.0135(8) 0.0018(8) -0.0003(8)
C323 0.0384(11) 0.0439(11) 0.0644(14) 0.0026(10) -0.0005(10) -0.0046(9)
C324 0.0405(11) 0.0387(10) 0.0892(16) 0.0217(10) 0.0126(11) 0.0018(9)
C325 0.0545(13) 0.0502(10) 0.0754(13) 0.0345(9) 0.0095(11) 0.0123(10)
C326 0.0479(11) 0.0469(10) 0.0460(10) 0.0153(8) -0.0003(9) 0.0045(9)
C331 0.0307(9) 0.0382(8) 0.0394(9) 0.0132(7) 0.0012(7) 0.0004(7)
C332 0.0448(11) 0.0542(11) 0.0404(10) 0.0155(8) 0.0044(9) 0.0094(9)
C333 0.0631(14) 0.0674(13) 0.0431(11) 0.0222(9) 0.0105(10) 0.0084(12)
C334 0.0575(14) 0.0813(14) 0.0491(10) 0.0360(9) 0.0019(10) -0.0019(12)
C335 0.0614(14) 0.0699(12) 0.0714(13) 0.0403(9) 0.0020(12) 0.0193(11)
C336 0.0428(11) 0.0546(10) 0.0485(10) 0.0210(8) 0.0070(9) 0.0134(9)
O1S 0.379(5) 0.240(3) 0.167(2) 0.1276(19) 0.150(3) 0.190(3)
N1S 0.119(2) 0.1032(18) 0.134(2) 0.0567(15) 0.0646(16) 0.0354(16)
C1S 0.125(3) 0.108(3) 0.098(2) 0.034(2) 0.014(2) 0.012(2)
C2S 0.464(9) 0.271(6) 0.152(5) -0.091(4) 0.124(5) -0.247(5)
C3S 0.226(5) 0.275(4) 0.172(3) 0.145(3) 0.056(4) 0.132(4)
O2S 0.111(4) 0.121(3) 0.097(3) 0.066(2) -0.002(3) 0.023(3)
N2S 0.0334(17) 0.0334(15) 0.0293(15) 0.0138(12) 0.0125(14) 0.0102(14)
C4S 0.042(2) 0.0453(19) 0.047(2) 0.0214(16) 0.0000(19) 0.0144(17)
C5S 0.042(2) 0.056(3) 0.042(2) 0.010(2) 0.0359(17) 0.003(2)
C6S 0.039(2) 0.0204(16) 0.0204(16) 0.0057(13) 0.0098(16) 0.0149(16)
O2S' 0.189(3) 0.183(3) 0.203(3) 0.051(2) 0.039(3) 0.042(3)
N2S' 0.215(3) 0.220(3) 0.210(3) 0.056(3) 0.040(3) 0.035(3)
C4S' 0.211(3) 0.211(3) 0.213(3) 0.050(2) 0.033(3) 0.039(3)
C5S' 0.211(5) 0.218(4) 0.154(5) 0.052(3) 0.076(4) 0.026(3)
C6S' 0.182(6) 0.204(5) 0.204(3) 0.035(3) 0.037(4) 0.046(5)
O3S 0.124(2) 0.130(2) 0.160(2) 0.0102(18) 0.007(2) 0.0272(18)
N3S 0.0726(16) 0.0418(12) 0.0677(15) 0.0164(11) -0.0027(14) -0.0057(12)
C7S 0.076(2) 0.073(2) 0.131(3) 0.011(2) -0.002(2) 0.0070(18)
C8S 0.113(3) 0.0430(15) 0.079(2) 0.0128(15) -0.014(2) 0.0220(17)
C9S 0.0664(19) 0.0425(14) 0.074(2) 0.0203(13) 0.0016(17) -0.0021(15)
O3S' 0.124(2) 0.130(2) 0.160(2) 0.0102(18) 0.007(2) 0.0272(18)
N3S' 0.169(3) 0.180(3) 0.173(3) 0.049(2) 0.003(3) 0.021(3)
C7S' 0.157(3) 0.164(3) 0.168(3) 0.035(2) 0.006(2) 0.028(3)
C8S' 0.190(7) 0.182(4) 0.196(5) 0.057(3) -0.010(6) 0.009(4)
C9S' 0.172(5) 0.194(6) 0.174(7) 0.069(6) 0.002(5) 0.016(4)

loop_
_atom_type_symbol
_atom_type_description
_atom_type_scat_dispersion_real
_atom_type_scat_dispersion_imag
_atom_type_scat_source
C C 0.0033 0.0016 'International Tables Vol C Tables 4.2.6.8 and 6.1.1.4'
H H 0.0000 0.0000 'International Tables Vol C Tables 4.2.6.8 and 6.1.1.4'
N N 0.0061 0.0033 'International Tables Vol C Tables 4.2.6.8 and 6.1.1.4'
O O 0.0106 0.0060 'International Tables Vol C Tables 4.2.6.8 and 6.1.1.4'
P P 0.1023 0.0942 'International Tables Vol C Tables 4.2.6.8 and 6.1.1.4'
Ag Ag -0.8971 1.1015 'International Tables Vol C Tables 4.2.6.8 and 6.1.1.4'
Mo Mo -1.6832 0.6857 'International Tables Vol C Tables 4.2.6.8 and 6.1.1.4'

loop_
_geom_angle_atom_site_label_1
_geom_angle_atom_site_label_2
_geom_angle_atom_site_label_3
_geom_angle
_geom_angle_site_symmetry_1
_geom_angle_site_symmetry_3
_geom_angle_publ_flag
O3 Ag1 O1 79.79(4) . . ?
P1 Ag1 O1 126.39(3) . . ?
P1 Ag1 O3 137.15(3) . . ?
O8 Ag2 O4 74.45(4) . 2_656 ?
O8 Ag2 P2 99.37(3) . . ?
O8 Ag2 P3 120.00(4) . . ?
P2 Ag2 O4 113.11(3) . 2_656 ?
P3 Ag2 O4 104.47(3) . 2_656 ?
P3 Ag2 P2 131.465(15) . . ?
O1 Mo1 O6 159.94(5) . 2_656 ?
O1 Mo1 O9 96.92(5) . . ?
O1 Mo1 O12 98.05(6) . . ?
O1 Mo1 O13 90.88(5) . . ?
O2 Mo1 O1 105.75(7) . . ?
O2 Mo1 O6 94.29(6) . 2_656 ?
O2 Mo1 O9 104.11(6) . . ?
O2 Mo1 O12 104.35(6) . . ?
O2 Mo1 O13 163.36(6) . . ?
O6 Mo1 O13 69.08(4) 2_656 . ?
O9 Mo1 O6 76.94(5) . 2_656 ?
O9 Mo1 O13 72.95(4) . . ?
O12 Mo1 O6 77.35(5) . 2_656 ?
O12 Mo1 O9 142.69(5) . . ?
O12 Mo1 O13 72.84(4) . . ?
O3 Mo2 O9 101.10(6) . . ?
O3 Mo2 O10 95.19(6) . . ?
O3 Mo2 O11 161.19(5) . 2_656 ?
O3 Mo2 O13 91.28(5) . . ?
O4 Mo2 O3 105.82(6) . . ?
O4 Mo2 O9 101.91(6) . . ?
O4 Mo2 O10 99.51(5) . . ?
O4 Mo2 O11 90.41(5) . 2_656 ?
O4 Mo2 O13 162.21(6) . . ?
O9 Mo2 O10 148.29(5) . . ?
O9 Mo2 O11 84.36(5) . 2_656 ?
O9 Mo2 O13 79.03(4) . . ?
O10 Mo2 O11 72.33(5) . 2_656 ?
O10 Mo2 O13 73.54(4) . . ?
O11 Mo2 O13 71.93(4) 2_656 . ?
O5 Mo3 Mo4 89.22(4) . . ?
O5 Mo3 O6 105.69(6) . . ?
O5 Mo3 O10 101.38(5) . . ?
O5 Mo3 O11 101.28(5) . . ?
O5 Mo3 O13 172.25(5) . 2_656 ?
O5 Mo3 O13 97.52(5) . . ?
O6 Mo3 Mo4 133.23(4) . . ?
O6 Mo3 O10 97.60(5) . . ?
O6 Mo3 O11 96.74(5) . . ?
O6 Mo3 O13 156.77(5) . . ?
O6 Mo3 O13 82.05(5) . 2_656 ?
O10 Mo3 Mo4 123.05(3) . . ?
O10 Mo3 O11 148.71(5) . . ?
O10 Mo3 O13 78.17(4) . . ?
O10 Mo3 O13 77.54(4) . 2_656 ?
O11 Mo3 Mo4 36.50(4) . . ?
O11 Mo3 O13 77.72(4) . . ?
O11 Mo3 O13 77.09(4) . 2_656 ?
O13 Mo3 Mo4 44.89(3) . . ?
O13 Mo3 Mo4 85.07(2) 2_656 . ?
O13 Mo3 O13 74.73(5) . 2_656 ?
O7 Mo4 Mo3 83.94(4) . . ?
O7 Mo4 O8 105.66(6) . . ?
O7 Mo4 O10 163.14(5) . 2_656 ?
O7 Mo4 O11 96.61(6) . . ?
O7 Mo4 O12 101.11(6) . . ?
O7 Mo4 O13 93.05(5) . . ?
O8 Mo4 Mo3 134.30(5) . . ?
O8 Mo4 O10 88.62(5) . 2_656 ?
O8 Mo4 O11 99.20(6) . . ?
O8 Mo4 O12 100.59(6) . . ?
O8 Mo4 O13 160.88(5) . . ?
O10 Mo4 Mo3 79.59(3) 2_656 . ?
O11 Mo4 Mo3 35.17(3) . . ?
O11 Mo4 O10 71.80(4) . 2_656 ?
O11 Mo4 O13 74.24(4) . . ?
O12 Mo4 Mo3 121.68(3) . . ?
O12 Mo4 O10 84.62(5) . 2_656 ?
O12 Mo4 O11 148.67(4) . . ?
O12 Mo4 O13 79.18(4) . . ?
O13 Mo4 Mo3 42.52(3) . . ?
O13 Mo4 O10 72.29(4) . 2_656 ?
Mo1 O1 Ag1 129.63(7) . . ?
Mo2 O3 Ag1 129.31(6) . . ?
Mo2 O4 Ag2 144.63(8) . 2_656 ?
Mo3 O6 Mo1 117.88(6) . 2_656 ?
Mo4 O8 Ag2 152.03(7) . . ?
Mo2 O9 Mo1 117.49(6) . . ?
Mo2 O10 Mo4 103.45(5) . 2_656 ?
Mo3 O10 Mo2 109.59(5) . . ?
Mo3 O10 Mo4 109.44(5) . 2_656 ?
Mo3 O11 Mo2 110.69(5) . 2_656 ?
Mo3 O11 Mo4 108.33(6) . . ?
Mo4 O11 Mo2 104.49(5) . 2_656 ?
Mo4 O12 Mo1 117.02(6) . . ?
Mo2 O13 Mo1 85.13(4) . . ?
Mo2 O13 Mo3 97.01(4) . 2_656 ?
Mo3 O13 Mo1 163.73(6) . . ?
Mo3 O13 Mo1 90.99(4) 2_656 . ?
Mo3 O13 Mo2 92.22(4) . . ?
Mo3 O13 Mo3 105.27(5) . 2_656 ?
Mo3 O13 Mo4 92.59(4) . . ?
Mo4 O13 Mo1 85.68(3) . . ?
Mo4 O13 Mo2 162.94(6) . . ?
Mo4 O13 Mo3 97.50(4) . 2_656 ?
C111 P1 Ag1 112.46(6) . . ?
C111 P1 C121 103.38(9) . . ?
C111 P1 C131 104.34(8) . . ?
C121 P1 Ag1 115.12(6) . . ?
C131 P1 Ag1 113.87(6) . . ?
C131 P1 C121 106.58(8) . . ?
C211 P2 Ag2 108.82(6) . . ?
C211 P2 C221 104.94(9) . . ?
C211 P2 C231 105.15(8) . . ?
C221 P2 Ag2 119.32(6) . . ?
C221 P2 C231 103.35(9) . . ?
C231 P2 Ag2 114.04(6) . . ?
C311 P3 Ag2 121.22(6) . . ?
C311 P3 C321 104.56(9) . . ?
C311 P3 C331 106.36(9) . . ?
C321 P3 Ag2 106.80(6) . . ?
C331 P3 Ag2 111.68(7) . . ?
C331 P3 C321 104.87(9) . . ?
C112 C111 P1 117.17(15) . . ?
C116 C111 P1 123.86(14) . . ?
C116 C111 C112 118.97(19) . . ?
C111 C112 H112 119.8 . . ?
C111 C112 C113 120.5(2) . . ?
C113 C112 H112 119.8 . . ?
C112 C113 H113 120.0 . . ?
C114 C113 C112 120.1(2) . . ?
C114 C113 H113 120.0 . . ?
C113 C114 H114 120.4 . . ?
C115 C114 C113 119.1(2) . . ?
C115 C114 H114 120.4 . . ?
C114 C115 H115 119.7 . . ?
C116 C115 C114 120.7(2) . . ?
C116 C115 H115 119.7 . . ?
C111 C116 C115 120.61(17) . . ?
C111 C116 H116 119.7 . . ?
C115 C116 H116 119.7 . . ?
C122 C121 P1 122.98(17) . . ?
C126 C121 P1 118.23(15) . . ?
C126 C121 C122 118.76(19) . . ?
C121 C122 H122 119.8 . . ?
C123 C122 C121 120.4(2) . . ?
C123 C122 H122 119.8 . . ?
C122 C123 H123 119.5 . . ?
C122 C123 C124 121.0(3) . . ?
C124 C123 H123 119.5 . . ?
C123 C124 H124 120.5 . . ?
C125 C124 C123 119.1(2) . . ?
C125 C124 H124 120.5 . . ?
C124 C125 H125 119.5 . . ?
C124 C125 C126 121.0(2) . . ?
C126 C125 H125 119.5 . . ?
C121 C126 H126 120.1 . . ?
C125 C126 C121 119.8(2) . . ?
C125 C126 H126 120.1 . . ?
C132 C131 P1 123.28(14) . . ?
C132 C131 C136 119.46(16) . . ?
C136 C131 P1 117.19(14) . . ?
C131 C132 H132 119.8 . . ?
C133 C132 C131 120.4(2) . . ?
C133 C132 H132 119.8 . . ?
C132 C133 H133 120.0 . . ?
C132 C133 C134 119.9(2) . . ?
C134 C133 H133 120.0 . . ?
C133 C134 H134 119.9 . . ?
C133 C134 C135 120.3(2) . . ?
C135 C134 H134 119.9 . . ?
C134 C135 H135 120.1 . . ?
C136 C135 C134 119.9(2) . . ?
C136 C135 H135 120.1 . . ?
C131 C136 H136 119.9 . . ?
C135 C136 C131 120.10(19) . . ?
C135 C136 H136 119.9 . . ?
C212 C211 P2 123.79(15) . . ?
C212 C211 C216 119.10(19) . . ?
C216 C211 P2 117.05(14) . . ?
C211 C212 H212 119.7 . . ?
C213 C212 C211 120.61(19) . . ?
C213 C212 H212 119.7 . . ?
C212 C213 H213 119.9 . . ?
C214 C213 C212 120.18(19) . . ?
C214 C213 H213 119.9 . . ?
C213 C214 H214 119.8 . . ?
C215 C214 C213 120.4(2) . . ?
C215 C214 H214 119.8 . . ?
C214 C215 H215 120.1 . . ?
C214 C215 C216 119.9(2) . . ?
C216 C215 H215 120.1 . . ?
C211 C216 C215 119.79(18) . . ?
C211 C216 H216 120.1 . . ?
C215 C216 H216 120.1 . . ?
C222 C221 P2 117.61(14) . . ?
C226 C221 P2 122.75(15) . . ?
C226 C221 C222 119.60(18) . . ?
C221 C222 H222 120.2 . . ?
C223 C222 C221 119.56(19) . . ?
C223 C222 H222 120.2 . . ?
C222 C223 H223 119.7 . . ?
C224 C223 C222 120.5(2) . . ?
C224 C223 H223 119.7 . . ?
C223 C224 H224 120.1 . . ?
C223 C224 C225 119.7(2) . . ?
C225 C224 H224 120.1 . . ?
C224 C225 H225 120.0 . . ?
C226 C225 C224 119.9(2) . . ?
C226 C225 H225 120.0 . . ?
C221 C226 H226 119.7 . . ?
C225 C226 C221 120.6(2) . . ?
C225 C226 H226 119.7 . . ?
C232 C231 P2 122.31(14) . . ?
C232 C231 C236 118.78(18) . . ?
C236 C231 P2 118.87(15) . . ?
C231 C232 H232 120.0 . . ?
C233 C232 C231 120.0(2) . . ?
C233 C232 H232 120.0 . . ?
C232 C233 H233 119.9 . . ?
C234 C233 C232 120.2(2) . . ?
C234 C233 H233 119.9 . . ?
C233 C234 H234 119.8 . . ?
C235 C234 C233 120.5(2) . . ?
C235 C234 H234 119.8 . . ?
C234 C235 H235 119.9 . . ?
C234 C235 C236 120.1(2) . . ?
C236 C235 H235 119.9 . . ?
C231 C236 H236 119.8 . . ?
C235 C236 C231 120.3(2) . . ?
C235 C236 H236 119.8 . . ?
C312 C311 P3 118.03(15) . . ?
C316 C311 P3 122.86(13) . . ?
C316 C311 C312 119.08(18) . . ?
C311 C312 H312 119.9 . . ?
C311 C312 C313 120.2(2) . . ?
C313 C312 H312 119.9 . . ?
C312 C313 H313 120.2 . . ?
C314 C313 C312 119.6(2) . . ?
C314 C313 H313 120.2 . . ?
C313 C314 H314 119.7 . . ?
C315 C314 C313 120.6(2) . . ?
C315 C314 H314 119.7 . . ?
C314 C315 H315 119.9 . . ?
C314 C315 C316 120.2(2) . . ?
C316 C315 H315 119.9 . . ?
C311 C316 C315 120.27(17) . . ?
C311 C316 H316 119.9 . . ?
C315 C316 H316 119.9 . . ?
C322 C321 P3 123.36(17) . . ?
C326 C321 P3 117.50(13) . . ?
C326 C321 C322 118.86(18) . . ?
C321 C322 H322 120.0 . . ?
C323 C322 C321 119.9(2) . . ?
C323 C322 H322 120.0 . . ?
C322 C323 H323 119.6 . . ?
C324 C323 C322 120.9(2) . . ?
C324 C323 H323 119.6 . . ?
C323 C324 H324 120.1 . . ?
C323 C324 C325 119.7(2) . . ?
C325 C324 H324 120.1 . . ?
C324 C325 H325 119.9 . . ?
C324 C325 C326 120.3(2) . . ?
C326 C325 H325 119.9 . . ?
C321 C326 C325 120.3(2) . . ?
C321 C326 H326 119.9 . . ?
C325 C326 H326 119.9 . . ?
C332 C331 P3 118.09(17) . . ?
C332 C331 C336 118.9(2) . . ?
C336 C331 P3 123.02(16) . . ?
C331 C332 H332 119.4 . . ?
C333 C332 C331 121.2(2) . . ?
C333 C332 H332 119.4 . . ?
C332 C333 H333 120.1 . . ?
C334 C333 C332 119.8(2) . . ?
C334 C333 H333 120.1 . . ?
C333 C334 H334 119.9 . . ?
C333 C334 C335 120.2(2) . . ?
C335 C334 H334 119.9 . . ?
C334 C335 H335 120.1 . . ?
C334 C335 C336 119.9(3) . . ?
C336 C335 H335 120.1 . . ?
C331 C336 H336 120.0 . . ?
C335 C336 C331 120.0(2) . . ?
C335 C336 H336 120.0 . . ?
C1S N1S C2S 129.2(4) . . ?
C1S N1S C3S 114.3(3) . . ?
C2S N1S C3S 116.5(4) . . ?
O1S C1S N1S 109.0(3) . . ?
O1S C1S H1S 125.5 . . ?
N1S C1S H1S 125.5 . . ?
N1S C2S H2SA 109.5 . . ?
N1S C2S H2SB 109.5 . . ?
N1S C2S H2SC 109.5 . . ?
H2SA C2S H2SB 109.5 . . ?
H2SA C2S H2SC 109.5 . . ?
H2SB C2S H2SC 109.5 . . ?
N1S C3S H3SA 109.5 . . ?
N1S C3S H3SB 109.5 . . ?
N1S C3S H3SC 109.5 . . ?
H3SA C3S H3SB 109.5 . . ?
H3SA C3S H3SC 109.5 . . ?
H3SB C3S H3SC 109.5 . . ?
C4S N2S C5S 125.0(4) . . ?
C4S N2S C6S 116.8(3) . . ?
C5S N2S C6S 118.0(4) . . ?
O2S C4S N2S 115.1(4) . . ?
O2S C4S H4S 122.5 . . ?
N2S C4S H4S 122.5 . . ?
N2S C5S H5SA 109.5 . . ?
N2S C5S H5SB 109.5 . . ?
N2S C5S H5SC 109.5 . . ?
H5SA C5S H5SB 109.5 . . ?
H5SA C5S H5SC 109.5 . . ?
H5SB C5S H5SC 109.5 . . ?
N2S C6S H6SA 109.5 . . ?
N2S C6S H6SB 109.5 . . ?
N2S C6S H6SC 109.5 . . ?
H6SA C6S H6SB 109.5 . . ?
H6SA C6S H6SC 109.5 . . ?
H6SB C6S H6SC 109.5 . . ?
C4S' O2S' O3S' 126.8(6) . 1_544 ?
C4S' N2S' C6S' 115.5(5) . . ?
C5S' N2S' C4S' 139.8(6) . . ?
C5S' N2S' C6S' 104.5(6) . . ?
O2S' C4S' N2S' 107.9(6) . . ?
O2S' C4S' H4S' 126.0 . . ?
N2S' C4S' H4S' 126.0 . . ?
N2S' C5S' H5SD 109.5 . . ?
N2S' C5S' H5SE 109.5 . . ?
N2S' C5S' H5SF 109.5 . . ?
H5SD C5S' H5SE 109.5 . . ?
H5SD C5S' H5SF 109.5 . . ?
H5SE C5S' H5SF 109.5 . . ?
N2S' C6S' H6SD 109.5 . . ?
N2S' C6S' H6SE 109.5 . . ?
N2S' C6S' H6SF 109.5 . . ?
H6SD C6S' H6SE 109.5 . . ?
H6SD C6S' H6SF 109.5 . . ?
H6SE C6S' H6SF 109.5 . . ?
C7S N3S C8S 114.1(3) . . ?
C7S N3S C9S 121.7(3) . . ?
C9S N3S C8S 120.4(3) . . ?
O3S C7S N3S 119.5(4) . . ?
O3S C7S H7S 120.2 . . ?
N3S C7S H7S 120.2 . . ?
N3S C8S H8SA 109.5 . . ?
N3S C8S H8SB 109.5 . . ?
N3S C8S H8SC 109.5 . . ?
H8SA C8S H8SB 109.5 . . ?
H8SA C8S H8SC 109.5 . . ?
H8SB C8S H8SC 109.5 . . ?
N3S C9S H9SA 109.5 . . ?
N3S C9S H9SB 109.5 . . ?
N3S C9S H9SC 109.5 . . ?
H9SA C9S H9SB 109.5 . . ?
H9SA C9S H9SC 109.5 . . ?
H9SB C9S H9SC 109.5 . . ?
C7S' O3S' O2S' 112.3(4) . 1_566 ?
C8S' N3S' C7S' 119.3(4) . . ?
C8S' N3S' C9S' 121.4(4) . . ?
C9S' N3S' C7S' 119.2(4) . . ?
O3S' C7S' N3S' 103.5(5) . . ?
O3S' C7S' H7S' 128.2 . . ?
N3S' C7S' H7S' 128.2 . . ?
N3S' C8S' H8SD 109.5 . . ?
N3S' C8S' H8SE 109.5 . . ?
N3S' C8S' H8SF 109.5 . . ?
H8SD C8S' H8SE 109.5 . . ?
H8SD C8S' H8SF 109.5 . . ?
H8SE C8S' H8SF 109.5 . . ?
N3S' C9S' H9SD 109.5 . . ?
N3S' C9S' H9SE 109.5 . . ?
N3S' C9S' H9SF 109.5 . . ?
H9SD C9S' H9SE 109.5 . . ?
H9SD C9S' H9SF 109.5 . . ?
H9SE C9S' H9SF 109.5 . . ?

loop_
_geom_bond_atom_site_label_1
_geom_bond_atom_site_label_2
_geom_bond_distance
_geom_bond_site_symmetry_2
_geom_bond_publ_flag
Ag1 O1 2.3884(13) . ?
Ag1 O3 2.3713(11) . ?
Ag1 P1 2.3613(5) . ?
Ag2 O4 2.5002(12) 2_656 ?
Ag2 O8 2.3806(13) . ?
Ag2 P2 2.4365(5) . ?
Ag2 P3 2.4164(5) . ?
Mo1 O1 1.7167(13) . ?
Mo1 O2 1.6844(15) . ?
Mo1 O6 2.2771(13) 2_656 ?
Mo1 O9 1.9355(10) . ?
Mo1 O12 1.9175(12) . ?
Mo1 O13 2.5059(11) . ?
Mo2 O3 1.7199(13) . ?
Mo2 O4 1.7090(11) . ?
Mo2 O9 1.8746(12) . ?
Mo2 O10 2.0145(12) . ?
Mo2 O11 2.2736(12) 2_656 ?
Mo2 O13 2.3045(10) . ?
Mo3 Mo4 3.21055(19) . ?
Mo3 O5 1.7019(13) . ?
Mo3 O6 1.7461(13) . ?
Mo3 O10 1.9350(10) . ?
Mo3 O11 1.9482(10) . ?
Mo3 O13 2.3387(12) 2_656 ?
Mo3 O13 2.1720(11) . ?
Mo4 O7 1.7030(14) . ?
Mo4 O8 1.7108(12) . ?
Mo4 O10 2.3003(12) 2_656 ?
Mo4 O11 2.0116(12) . ?
Mo4 O12 1.8949(13) . ?
Mo4 O13 2.2683(9) . ?
O4 Ag2 2.5002(11) 2_656 ?
O6 Mo1 2.2771(13) 2_656 ?
O10 Mo4 2.3003(12) 2_656 ?
O11 Mo2 2.2737(12) 2_656 ?
O13 Mo3 2.3386(12) 2_656 ?
P1 C111 1.815(2) . ?
P1 C121 1.8251(19) . ?
P1 C131 1.8170(16) . ?
P2 C211 1.819(2) . ?
P2 C221 1.8213(18) . ?
P2 C231 1.8257(18) . ?
P3 C311 1.8214(18) . ?
P3 C321 1.8262(19) . ?
P3 C331 1.825(2) . ?
C111 C112 1.390(3) . ?
C111 C116 1.381(3) . ?
C112 H112 0.9500 . ?
C112 C113 1.392(4) . ?
C113 H113 0.9500 . ?
C113 C114 1.387(4) . ?
C114 H114 0.9500 . ?
C114 C115 1.385(3) . ?
C115 H115 0.9500 . ?
C115 C116 1.383(3) . ?
C116 H116 0.9500 . ?
C121 C122 1.388(3) . ?
C121 C126 1.387(3) . ?
C122 H122 0.9500 . ?
C122 C123 1.369(3) . ?
C123 H123 0.9500 . ?
C123 C124 1.374(4) . ?
C124 H124 0.9500 . ?
C124 C125 1.366(4) . ?
C125 H125 0.9500 . ?
C125 C126 1.385(3) . ?
C126 H126 0.9500 . ?
C131 C132 1.391(3) . ?
C131 C136 1.392(3) . ?
C132 H132 0.9500 . ?
C132 C133 1.382(3) . ?
C133 H133 0.9500 . ?
C133 C134 1.383(4) . ?
C134 H134 0.9500 . ?
C134 C135 1.387(3) . ?
C135 H135 0.9500 . ?
C135 C136 1.385(3) . ?
C136 H136 0.9500 . ?
C211 C212 1.387(2) . ?
C211 C216 1.393(3) . ?
C212 H212 0.9500 . ?
C212 C213 1.381(3) . ?
C213 H213 0.9500 . ?
C213 C214 1.375(3) . ?
C214 H214 0.9500 . ?
C214 C215 1.374(3) . ?
C215 H215 0.9500 . ?
C215 C216 1.401(4) . ?
C216 H216 0.9500 . ?
C221 C222 1.393(3) . ?
C221 C226 1.382(3) . ?
C222 H222 0.9500 . ?
C222 C223 1.390(3) . ?
C223 H223 0.9500 . ?
C223 C224 1.377(3) . ?
C224 H224 0.9500 . ?
C224 C225 1.390(3) . ?
C225 H225 0.9500 . ?
C225 C226 1.378(3) . ?
C226 H226 0.9500 . ?
C231 C232 1.393(3) . ?
C231 C236 1.401(3) . ?
C232 H232 0.9500 . ?
C232 C233 1.391(3) . ?
C233 H233 0.9500 . ?
C233 C234 1.378(4) . ?
C234 H234 0.9500 . ?
C234 C235 1.368(4) . ?
C235 H235 0.9500 . ?
C235 C236 1.387(3) . ?
C236 H236 0.9500 . ?
C311 C312 1.393(3) . ?
C311 C316 1.384(3) . ?
C312 H312 0.9500 . ?
C312 C313 1.395(3) . ?
C313 H313 0.9500 . ?
C313 C314 1.374(4) . ?
C314 H314 0.9500 . ?
C314 C315 1.371(3) . ?
C315 H315 0.9500 . ?
C315 C316 1.389(3) . ?
C316 H316 0.9500 . ?
C321 C322 1.393(3) . ?
C321 C326 1.391(3) . ?
C322 H322 0.9500 . ?
C322 C323 1.389(3) . ?
C323 H323 0.9500 . ?
C323 C324 1.370(4) . ?
C324 H324 0.9500 . ?
C324 C325 1.375(3) . ?
C325 H325 0.9500 . ?
C325 C326 1.392(3) . ?
C326 H326 0.9500 . ?
C331 C332 1.382(3) . ?
C331 C336 1.396(3) . ?
C332 H332 0.9500 . ?
C332 C333 1.380(3) . ?
C333 H333 0.9500 . ?
C333 C334 1.375(4) . ?
C334 H334 0.9500 . ?
C334 C335 1.385(4) . ?
C335 H335 0.9500 . ?
C335 C336 1.392(4) . ?
C336 H336 0.9500 . ?
O1S C1S 1.210(5) . ?
N1S C1S 1.376(4) . ?
N1S C2S 1.419(5) . ?
N1S C3S 1.422(5) . ?
C1S H1S 0.9500 . ?
C2S H2SA 0.9800 . ?
C2S H2SB 0.9800 . ?
C2S H2SC 0.9800 . ?
C3S H3SA 0.9800 . ?
C3S H3SB 0.9800 . ?
C3S H3SC 0.9800 . ?
O2S C4S 1.172(5) . ?
N2S C4S 1.406(5) . ?
N2S C5S 1.429(5) . ?
N2S C6S 1.462(5) . ?
C4S H4S 0.9500 . ?
C5S H5SA 0.9800 . ?
C5S H5SB 0.9800 . ?
C5S H5SC 0.9800 . ?
C6S H6SA 0.9800 . ?
C6S H6SB 0.9800 . ?
C6S H6SC 0.9800 . ?
O2S' C4S' 1.200(6) . ?
O2S' O3S' 1.786(8) 1_544 ?
N2S' C4S' 1.454(6) . ?
N2S' C5S' 1.451(7) . ?
N2S' C6S' 1.462(6) . ?
C4S' H4S' 0.9500 . ?
C5S' H5SD 0.9800 . ?
C5S' H5SE 0.9800 . ?
C5S' H5SF 0.9800 . ?
C6S' H6SD 0.9800 . ?
C6S' H6SE 0.9800 . ?
C6S' H6SF 0.9800 . ?
O3S C7S 1.119(5) . ?
N3S C7S 1.378(4) . ?
N3S C8S 1.473(4) . ?
N3S C9S 1.455(4) . ?
C7S H7S 0.9500 . ?
C8S H8SA 0.9800 . ?
C8S H8SB 0.9800 . ?
C8S H8SC 0.9800 . ?
C9S H9SA 0.9800 . ?
C9S H9SB 0.9800 . ?
C9S H9SC 0.9800 . ?
O3S' O2S' 1.786(8) 1_566 ?
O3S' C7S' 1.172(6) . ?
N3S' C7S' 1.461(6) . ?
N3S' C8S' 1.438(6) . ?
N3S' C9S' 1.446(6) . ?
C7S' H7S' 0.9500 . ?
C8S' H8SD 0.9800 . ?
C8S' H8SE 0.9800 . ?
C8S' H8SF 0.9800 . ?
C9S' H9SD 0.9800 . ?
C9S' H9SE 0.9800 . ?
C9S' H9SF 0.9800 . ?

loop_
_geom_torsion_atom_site_label_1
_geom_torsion_atom_site_label_2
_geom_torsion_atom_site_label_3
_geom_torsion_atom_site_label_4
_geom_torsion
_geom_torsion_site_symmetry_1
_geom_torsion_site_symmetry_2
_geom_torsion_site_symmetry_3
_geom_torsion_site_symmetry_4
_geom_torsion_publ_flag
Ag1 P1 C111 C112 47.00(18) . . . . ?
Ag1 P1 C111 C116 -133.85(16) . . . . ?
Ag1 P1 C121 C122 -144.61(15) . . . . ?
Ag1 P1 C121 C126 33.59(16) . . . . ?
Ag1 P1 C131 C132 -149.48(16) . . . . ?
Ag1 P1 C131 C136 33.55(18) . . . . ?
Ag2 P2 C211 C212 131.41(16) . . . . ?
Ag2 P2 C211 C216 -45.81(17) . . . . ?
Ag2 P2 C221 C222 -46.31(17) . . . . ?
Ag2 P2 C221 C226 136.01(14) . . . . ?
Ag2 P2 C231 C232 142.29(15) . . . . ?
Ag2 P2 C231 C236 -35.45(17) . . . . ?
Ag2 P3 C311 C312 -24.6(2) . . . . ?
Ag2 P3 C311 C316 153.25(16) . . . . ?
Ag2 P3 C321 C322 110.14(16) . . . . ?
Ag2 P3 C321 C326 -63.63(17) . . . . ?
Ag2 P3 C331 C332 -33.03(17) . . . . ?
Ag2 P3 C331 C336 147.38(15) . . . . ?
Mo3 Mo4 O8 Ag2 28.8(2) . . . . ?
Mo3 Mo4 O12 Mo1 20.28(9) . . . . ?
Mo4 Mo3 O6 Mo1 -75.56(7) . . . 2_656 ?
O2 Mo1 O1 Ag1 176.56(7) . . . . ?
O3 Mo2 O4 Ag2 -108.72(13) . . . 2_656 ?
O3 Mo2 O9 Mo1 67.35(8) . . . . ?
O4 Mo2 O3 Ag1 -170.49(8) . . . . ?
O4 Mo2 O9 Mo1 176.34(7) . . . . ?
O5 Mo3 O6 Mo1 -179.72(6) . . . 2_656 ?
O6 Mo1 O1 Ag1 -0.92(19) 2_656 . . . ?
O7 Mo4 O8 Ag2 125.67(16) . . . . ?
O7 Mo4 O12 Mo1 -69.42(7) . . . . ?
O8 Mo4 O12 Mo1 -177.88(7) . . . . ?
O9 Mo1 O1 Ag1 69.74(8) . . . . ?
O9 Mo2 O3 Ag1 -64.58(9) . . . . ?
O9 Mo2 O4 Ag2 145.97(12) . . . 2_656 ?
O10 Mo2 O3 Ag1 88.08(8) . . . . ?
O10 Mo2 O4 Ag2 -10.51(14) . . . 2_656 ?
O10 Mo2 O9 Mo1 -52.17(13) . . . . ?
O10 Mo3 O6 Mo1 76.15(6) . . . 2_656 ?
O10 Mo4 O8 Ag2 -45.23(16) 2_656 . . . ?
O10 Mo4 O12 Mo1 94.54(7) 2_656 . . . ?
O11 Mo2 O3 Ag1 40.8(2) 2_656 . . . ?
O11 Mo2 O4 Ag2 61.64(13) 2_656 . . 2_656 ?
O11 Mo2 O9 Mo1 -94.44(7) 2_656 . . . ?
O11 Mo3 O6 Mo1 -75.96(6) . . . 2_656 ?
O11 Mo4 O8 Ag2 26.09(17) . . . . ?
O11 Mo4 O12 Mo1 53.82(13) . . . . ?
O12 Mo1 O1 Ag1 -75.99(8) . . . . ?
O12 Mo4 O8 Ag2 -129.49(16) . . . . ?
O13 Mo1 O1 Ag1 -3.19(7) . . . . ?
O13 Mo2 O3 Ag1 14.49(8) . . . . ?
O13 Mo2 O4 Ag2 54.8(3) . . . 2_656 ?
O13 Mo2 O9 Mo1 -21.80(6) . . . . ?
O13 Mo3 O6 Mo1 -0.06(5) 2_656 . . 2_656 ?
O13 Mo3 O6 Mo1 -1.50(15) . . . 2_656 ?
O13 Mo4 O8 Ag2 -42.0(3) . . . . ?
O13 Mo4 O12 Mo1 21.59(6) . . . . ?
P1 C111 C112 C113 177.7(2) . . . . ?
P1 C111 C116 C115 -178.90(17) . . . . ?
P1 C121 C122 C123 178.51(19) . . . . ?
P1 C121 C126 C125 -178.12(15) . . . . ?
P1 C131 C132 C133 -175.22(19) . . . . ?
P1 C131 C136 C135 175.44(18) . . . . ?
P2 C211 C212 C213 -176.52(17) . . . . ?
P2 C211 C216 C215 177.8(2) . . . . ?
P2 C221 C222 C223 -176.17(16) . . . . ?
P2 C221 C226 C225 176.73(16) . . . . ?
P2 C231 C232 C233 -179.17(16) . . . . ?
P2 C231 C236 C235 179.08(16) . . . . ?
P3 C311 C312 C313 179.6(2) . . . . ?
P3 C311 C316 C315 -179.44(19) . . . . ?
P3 C321 C322 C323 -173.09(17) . . . . ?
P3 C321 C326 C325 174.18(18) . . . . ?
P3 C331 C332 C333 -179.21(17) . . . . ?
P3 C331 C336 C335 -179.36(17) . . . . ?
C111 P1 C121 C122 -21.57(18) . . . . ?
C111 P1 C121 C126 156.62(14) . . . . ?
C111 P1 C131 C132 87.55(19) . . . . ?
C111 P1 C131 C136 -89.42(17) . . . . ?
C111 C112 C113 C114 2.3(4) . . . . ?
C112 C111 C116 C115 0.2(3) . . . . ?
C112 C113 C114 C115 -1.9(4) . . . . ?
C113 C114 C115 C116 0.6(4) . . . . ?
C114 C115 C116 C111 0.2(4) . . . . ?
C116 C111 C112 C113 -1.5(3) . . . . ?
C121 P1 C111 C112 -77.78(18) . . . . ?
C121 P1 C111 C116 101.36(18) . . . . ?
C121 P1 C131 C132 -21.4(2) . . . . ?
C121 P1 C131 C136 161.59(16) . . . . ?
C121 C122 C123 C124 -0.9(4) . . . . ?
C122 C121 C126 C125 0.2(3) . . . . ?
C122 C123 C124 C125 1.0(4) . . . . ?
C123 C124 C125 C126 -0.5(3) . . . . ?
C124 C125 C126 C121 -0.1(3) . . . . ?
C126 C121 C122 C123 0.3(3) . . . . ?
C131 P1 C111 C112 170.90(17) . . . . ?
C131 P1 C111 C116 -9.96(19) . . . . ?
C131 P1 C121 C122 88.09(18) . . . . ?
C131 P1 C121 C126 -93.72(15) . . . . ?
C131 C132 C133 C134 -0.8(4) . . . . ?
C132 C131 C136 C135 -1.7(3) . . . . ?
C132 C133 C134 C135 -0.1(4) . . . . ?
C133 C134 C135 C136 0.2(4) . . . . ?
C134 C135 C136 C131 0.7(4) . . . . ?
C136 C131 C132 C133 1.7(3) . . . . ?
C211 P2 C221 C222 -168.51(15) . . . . ?
C211 P2 C221 C226 13.81(18) . . . . ?
C211 P2 C231 C232 -98.58(17) . . . . ?
C211 P2 C231 C236 83.68(16) . . . . ?
C211 C212 C213 C214 -0.9(3) . . . . ?
C212 C211 C216 C215 0.5(3) . . . . ?
C212 C213 C214 C215 0.0(4) . . . . ?
C213 C214 C215 C216 1.1(4) . . . . ?
C214 C215 C216 C211 -1.3(4) . . . . ?
C216 C211 C212 C213 0.6(3) . . . . ?
C221 P2 C211 C212 -99.80(17) . . . . ?
C221 P2 C211 C216 82.98(18) . . . . ?
C221 P2 C231 C232 11.22(18) . . . . ?
C221 P2 C231 C236 -166.52(15) . . . . ?
C221 C222 C223 C224 -1.4(3) . . . . ?
C222 C221 C226 C225 -0.9(3) . . . . ?
C222 C223 C224 C225 0.5(3) . . . . ?
C223 C224 C225 C226 0.2(3) . . . . ?
C224 C225 C226 C221 0.0(3) . . . . ?
C226 C221 C222 C223 1.6(3) . . . . ?
C231 P2 C211 C212 8.85(19) . . . . ?
C231 P2 C211 C216 -168.37(17) . . . . ?
C231 P2 C221 C222 81.53(16) . . . . ?
C231 P2 C221 C226 -96.15(17) . . . . ?
C231 C232 C233 C234 0.9(3) . . . . ?
C232 C231 C236 C235 1.3(3) . . . . ?
C232 C233 C234 C235 -0.3(3) . . . . ?
C233 C234 C235 C236 0.1(3) . . . . ?
C234 C235 C236 C231 -0.6(3) . . . . ?
C236 C231 C232 C233 -1.4(3) . . . . ?
C311 P3 C321 C322 -120.22(17) . . . . ?
C311 P3 C321 C326 66.00(18) . . . . ?
C311 P3 C331 C332 -167.30(15) . . . . ?
C311 P3 C331 C336 13.11(18) . . . . ?
C311 C312 C313 C314 -1.8(4) . . . . ?
C312 C311 C316 C315 -1.6(3) . . . . ?
C312 C313 C314 C315 1.9(4) . . . . ?
C313 C314 C315 C316 -1.9(4) . . . . ?
C314 C315 C316 C311 1.7(4) . . . . ?
C316 C311 C312 C313 1.6(4) . . . . ?
C321 P3 C311 C312 -145.08(18) . . . . ?
C321 P3 C311 C316 32.8(2) . . . . ?
C321 P3 C331 C332 82.27(17) . . . . ?
C321 P3 C331 C336 -97.32(17) . . . . ?
C321 C322 C323 C324 -0.5(3) . . . . ?
C322 C321 C326 C325 0.1(3) . . . . ?
C322 C323 C324 C325 -0.3(4) . . . . ?
C323 C324 C325 C326 1.0(4) . . . . ?
C324 C325 C326 C321 -0.9(4) . . . . ?
C326 C321 C322 C323 0.6(3) . . . . ?
C331 P3 C311 C312 104.27(19) . . . . ?
C331 P3 C311 C316 -77.8(2) . . . . ?
C331 P3 C321 C322 -8.51(19) . . . . ?
C331 P3 C321 C326 177.72(16) . . . . ?
C331 C332 C333 C334 -0.8(3) . . . . ?
C332 C331 C336 C335 1.0(3) . . . . ?
C332 C333 C334 C335 -0.2(4) . . . . ?
C333 C334 C335 C336 1.7(4) . . . . ?
C334 C335 C336 C331 -2.1(3) . . . . ?
C336 C331 C332 C333 0.4(3) . . . . ?
C2S N1S C1S O1S -7.9(7) . . . . ?
C3S N1S C1S O1S 171.9(4) . . . . ?
C5S N2S C4S O2S -1.6(7) . . . . ?
C6S N2S C4S O2S -176.6(4) . . . . ?
O2S' O3S' C7S' N3S' -98.7(5) 1_566 . . . ?
C5S' N2S' C4S' O2S' 1.9(11) . . . . ?
C6S' N2S' C4S' O2S' 175.6(7) . . . . ?
C8S N3S C7S O3S 174.1(5) . . . . ?
C9S N3S C7S O3S -27.7(8) . . . . ?
O3S' O2S' C4S' N2S' 171.1(5) 1_544 . . . ?
C8S' N3S' C7S' O3S' 180.0(5) . . . . ?
C9S' N3S' C7S' O3S' -4.3(7) . . . . ?
